data_4130871
loop_
_publ_author_name
'Huang, Ze-Ao'
'Chen, Chen'
'Yang, Xiao-Di'
'Fan, Xiang-Bing'
'Zhou, Wen'
'Tung, Chen-Ho'
'Wu, Li-Zhu'
'Cong, Huan'

_publ_section_title
;
 Synthesis of Oligoparaphenylene-Derived Nanohoops Employing an Anthracene
 Photodimerization-Cycloreversion Strategy.
;
_journal_issue 35
_journal_name_full 'Journal of the American Chemical Society'
_journal_page_first 11144
_journal_page_last 11147
_journal_paper_doi 10.1021/jacs.6b07673
_journal_volume 138
_journal_year 2016
_chemical_formula_sum 'C54 H68 B4 Cl4 O8'
_chemical_formula_weight 1030.12
_space_group_IT_number 14
_space_group_name_Hall '-P 2yn'
_space_group_name_H-M_alt 'P 1 21/n 1'
_symmetry_cell_setting monoclinic
_symmetry_space_group_name_H-M 'P 1 21/n 1'
_atom_sites_solution_hydrogens geom
_atom_sites_solution_primary direct
_atom_sites_solution_secondary difmap
_audit_creation_method SHELXL-97
_cell_angle_alpha 90.00
_cell_angle_beta 100.344(2)
_cell_angle_gamma 90.00
_cell_formula_units_Z 2
_cell_length_a 6.7782(4)
_cell_length_b 34.870(2)
_cell_length_c 12.1646(7)
_cell_measurement_reflns_used 2328
_cell_measurement_temperature 296(2)
_cell_measurement_theta_max 19.08
_cell_measurement_theta_min 2.34
_cell_volume 2828.4(3)
_computing_cell_refinement 'Bruker SMART'
_computing_data_collection 'Bruker SMART'
_computing_data_reduction 'Bruker SAINT'
_computing_molecular_graphics 'Bruker SHELXTL'
_computing_publication_material 'Bruker SHELXTL'
_computing_structure_refinement 'SHELXL-97 (Sheldrick, 1997)'
_computing_structure_solution 'SHELXS-97 (Sheldrick, 1990)'
_diffrn_ambient_temperature 296(2)
_diffrn_measured_fraction_theta_full 1.000
_diffrn_measured_fraction_theta_max 1.000
_diffrn_measurement_device_type 'CCD area detector'
_diffrn_measurement_method 'phi and omega scans'
_diffrn_radiation_monochromator graphite
_diffrn_radiation_source 'fine-focus sealed tube'
_diffrn_radiation_type MoK\a
_diffrn_radiation_wavelength 0.71073
_diffrn_reflns_av_R_equivalents 0.0804
_diffrn_reflns_av_sigmaI/netI 0.0485
_diffrn_reflns_limit_h_max 8
_diffrn_reflns_limit_h_min -8
_diffrn_reflns_limit_k_max 41
_diffrn_reflns_limit_k_min -41
_diffrn_reflns_limit_l_max 14
_diffrn_reflns_limit_l_min -14
_diffrn_reflns_number 32966
_diffrn_reflns_theta_full 25.10
_diffrn_reflns_theta_max 25.10
_diffrn_reflns_theta_min 1.17
_exptl_absorpt_coefficient_mu 0.259
_exptl_absorpt_correction_T_max 0.7456
_exptl_absorpt_correction_T_min 0.6692
_exptl_absorpt_correction_type multi-scan
_exptl_crystal_colour colorless
_exptl_crystal_density_diffrn 1.210
_exptl_crystal_density_method 'not measured'
_exptl_crystal_description block
_exptl_crystal_F_000 1088
_exptl_crystal_size_max 0.2
_exptl_crystal_size_mid 0.18
_exptl_crystal_size_min 0.18
_refine_diff_density_max 0.672
_refine_diff_density_min -0.619
_refine_diff_density_rms 0.112
_refine_ls_extinction_coef 0.020(3)
_refine_ls_extinction_expression Fc^*^=kFc[1+0.001xFc^2^\l^3^/sin(2\q)]^-1/4^
_refine_ls_extinction_method SHELXL
_refine_ls_goodness_of_fit_ref 1.124
_refine_ls_hydrogen_treatment mixed
_refine_ls_matrix_type full
_refine_ls_number_parameters 437
_refine_ls_number_reflns 5026
_refine_ls_number_restraints 171
_refine_ls_restrained_S_all 1.126
_refine_ls_R_factor_all 0.1460
_refine_ls_R_factor_gt 0.1106
_refine_ls_shift/su_max 0.002
_refine_ls_shift/su_mean 0.000
_refine_ls_structure_factor_coef Fsqd
_refine_ls_weighting_details 'calc w=1/[\s^2^(Fo^2^)+(0.1374P)^2^+2.8797P] where P=(Fo^2^+2Fc^2^)/3'
_refine_ls_weighting_scheme calc
_refine_ls_wR_factor_gt 0.2690
_refine_ls_wR_factor_ref 0.3005
_reflns_number_gt 3533
_reflns_number_total 5026
_reflns_threshold_expression >2sigma(I)
_cod_data_source_file ja6b07673_si_003.cif
_cod_data_source_block z
_cod_depositor_comments
;
The following automatic conversions were performed:

data item '_symmetry_cell_setting' value 'Monoclinic' was changed to
'monoclinic' in accordance with the
/home/saulius/struct/COD-crude-data/automatic-downloads/DataCite-retrospective/ACS/depositions/lib/dictionaries/cif_core.dic
dictionary named 'cif_core.dic' version 2.4.2 last updated on
2011-04-26.

Automatic conversion script
Id: cif_fix_values 6909 2019-04-08 15:41:33Z antanas 
;
_cod_original_sg_symbol_H-M P2(1)/n
_cod_database_code 4130871

loop_
_symmetry_equiv_pos_as_xyz
'x, y, z'
'-x+1/2, y+1/2, -z+1/2'
'-x, -y, -z'
'x-1/2, -y-1/2, z-1/2'

loop_
_atom_site_label
_atom_site_type_symbol
_atom_site_fract_x
_atom_site_fract_y
_atom_site_fract_z
_atom_site_U_iso_or_equiv
_atom_site_adp_type
_atom_site_occupancy
_atom_site_symmetry_multiplicity
_atom_site_calc_flag
_atom_site_refinement_flags
_atom_site_disorder_assembly
_atom_site_disorder_group
B1 B 0.4833(8) 0.16328(14) 0.0613(4) 0.0501(12) Uani 1 1 d . A .
B2 B 0.8256(8) -0.07050(14) 0.4238(4) 0.0470(12) Uani 1 1 d . B .
C1 C 0.2655(5) -0.00231(11) -0.0485(3) 0.0346(9) Uani 1 1 d . . .
H1 H 0.1188 -0.0007 -0.0643 0.042 Uiso 1 1 calc R . .
C2 C 0.3430(5) 0.01938(11) 0.0663(3) 0.0350(9) Uani 1 1 d . . .
H2 H 0.2254 0.0292 0.0938 0.042 Uiso 1 1 calc R . .
C3 C 0.4787(5) 0.05318(11) 0.0538(3) 0.0362(9) Uani 1 1 d . . .
C4 C 0.4206(6) 0.09096(11) 0.0570(3) 0.0420(10) Uani 1 1 d . . .
H4 H 0.2890 0.0964 0.0637 0.050 Uiso 1 1 calc R . .
C5 C 0.5521(6) 0.12136(12) 0.0504(3) 0.0442(10) Uani 1 1 d . . .
C6 C 0.7467(6) 0.11207(12) 0.0381(3) 0.0445(10) Uani 1 1 d . . .
H6 H 0.8378 0.1317 0.0330 0.053 Uiso 1 1 calc R . .
C7 C 0.8077(6) 0.07430(12) 0.0333(3) 0.0422(10) Uani 1 1 d . . .
H7 H 0.9376 0.0689 0.0232 0.051 Uiso 1 1 calc R . .
C8 C 0.6770(5) 0.04433(11) 0.0433(3) 0.0358(9) Uani 1 1 d . . .
C9 C 0.4579(5) -0.00626(11) 0.1561(3) 0.0365(9) Uani 1 1 d . . .
C10 C 0.3798(6) -0.01951(12) 0.2464(3) 0.0459(10) Uani 1 1 d . . .
H10 H 0.2477 -0.0140 0.2518 0.055 Uiso 1 1 calc R . .
C11 C 0.4973(6) -0.04090(13) 0.3286(3) 0.0499(11) Uani 1 1 d . . .
H11 H 0.4428 -0.0496 0.3889 0.060 Uiso 1 1 calc R . .
C12 C 0.6954(6) -0.04978(12) 0.3233(3) 0.0450(10) Uani 1 1 d . . .
C13 C 0.7717(6) -0.03677(11) 0.2298(3) 0.0401(9) Uani 1 1 d . . .
H13 H 0.9027 -0.0429 0.2234 0.048 Uiso 1 1 calc R . .
C14 C 0.6559(5) -0.01498(10) 0.1471(3) 0.0346(9) Uani 1 1 d . . .
C15 C 0.260(5) 0.2095(14) 0.076(3) 0.072(14) Uani 0.285(15) 1 d PDU A 1
C16 C 0.469(5) 0.2267(11) 0.098(3) 0.096(13) Uani 0.285(15) 1 d PDU A 1
C17 C 0.157(5) 0.2198(12) 0.172(3) 0.121(12) Uani 0.285(15) 1 d PDU A 1
H17A H 0.0282 0.2074 0.1618 0.182 Uiso 0.285(15) 1 calc PR A 1
H17B H 0.1391 0.2471 0.1737 0.182 Uiso 0.285(15) 1 calc PR A 1
H17C H 0.2372 0.2114 0.2406 0.182 Uiso 0.285(15) 1 calc PR A 1
C18 C 0.107(6) 0.2221(11) -0.023(2) 0.090(10) Uani 0.285(15) 1 d PDU A 1
H18A H 0.1643 0.2206 -0.0892 0.135 Uiso 0.285(15) 1 calc PR A 1
H18B H 0.0670 0.2480 -0.0119 0.135 Uiso 0.285(15) 1 calc PR A 1
H18C H -0.0084 0.2056 -0.0303 0.135 Uiso 0.285(15) 1 calc PR A 1
C19 C 0.584(6) 0.2359(13) 0.214(3) 0.164(16) Uani 0.285(15) 1 d PDU A 1
H19A H 0.5219 0.2572 0.2441 0.245 Uiso 0.285(15) 1 calc PR A 1
H19B H 0.7197 0.2422 0.2090 0.245 Uiso 0.285(15) 1 calc PR A 1
H19C H 0.5824 0.2140 0.2613 0.245 Uiso 0.285(15) 1 calc PR A 1
C20 C 0.513(7) 0.2585(12) 0.019(4) 0.162(16) Uani 0.285(15) 1 d PDU A 1
H20A H 0.4667 0.2826 0.0435 0.243 Uiso 0.285(15) 1 calc PR A 1
H20B H 0.4441 0.2530 -0.0551 0.243 Uiso 0.285(15) 1 calc PR A 1
H20C H 0.6543 0.2598 0.0204 0.243 Uiso 0.285(15) 1 calc PR A 1
C21 C 0.8859(14) -0.1060(3) 0.5832(7) 0.050(2) Uani 0.708(10) 1 d PDU B 1
C22 C 1.0816(16) -0.0888(4) 0.5580(15) 0.058(2) Uani 0.708(10) 1 d PDU B 1
C23 C 0.8553(15) -0.1477(2) 0.5500(8) 0.086(3) Uani 0.708(10) 1 d PDU B 1
H23A H 0.7197 -0.1551 0.5525 0.129 Uiso 0.708(10) 1 calc PR B 1
H23B H 0.9459 -0.1634 0.6009 0.129 Uiso 0.708(10) 1 calc PR B 1
H23C H 0.8809 -0.1512 0.4755 0.129 Uiso 0.708(10) 1 calc PR B 1
C24 C 0.8479(14) -0.1018(3) 0.7011(6) 0.084(3) Uani 0.708(10) 1 d PDU B 1
H24A H 0.8598 -0.0753 0.7227 0.126 Uiso 0.708(10) 1 calc PR B 1
H24B H 0.9445 -0.1167 0.7508 0.126 Uiso 0.708(10) 1 calc PR B 1
H24C H 0.7153 -0.1107 0.7047 0.126 Uiso 0.708(10) 1 calc PR B 1
C25 C 1.2578(19) -0.1155(4) 0.5649(11) 0.110(5) Uani 0.708(10) 1 d PDU B 1
H25A H 1.2268 -0.1353 0.5097 0.165 Uiso 0.708(10) 1 calc PR B 1
H25B H 1.2865 -0.1268 0.6379 0.165 Uiso 0.708(10) 1 calc PR B 1
H25C H 1.3727 -0.1013 0.5515 0.165 Uiso 0.708(10) 1 calc PR B 1
C26 C 1.152(2) -0.0529(3) 0.6233(8) 0.116(4) Uani 0.708(10) 1 d PDU B 1
H26A H 1.2461 -0.0395 0.5870 0.174 Uiso 0.708(10) 1 calc PR B 1
H26B H 1.2150 -0.0597 0.6977 0.174 Uiso 0.708(10) 1 calc PR B 1
H26C H 1.0388 -0.0366 0.6265 0.174 Uiso 0.708(10) 1 calc PR B 1
C15' C 0.291(2) 0.2146(5) 0.0927(13) 0.068(4) Uani 0.715(15) 1 d PDU A 2
C16' C 0.4861(15) 0.2285(3) 0.0580(9) 0.052(2) Uani 0.715(15) 1 d PDU A 2
C17' C 0.285(3) 0.2166(4) 0.2147(11) 0.122(5) Uani 0.715(15) 1 d PDU A 2
H17D H 0.4148 0.2107 0.2570 0.183 Uiso 0.715(15) 1 calc PR A 2
H17E H 0.1888 0.1984 0.2324 0.183 Uiso 0.715(15) 1 calc PR A 2
H17F H 0.2460 0.2419 0.2332 0.183 Uiso 0.715(15) 1 calc PR A 2
C18' C 0.100(2) 0.2314(5) 0.0285(16) 0.121(6) Uani 0.715(15) 1 d PDU A 2
H18D H -0.0126 0.2193 0.0517 0.181 Uiso 0.715(15) 1 calc PR A 2
H18E H 0.0949 0.2271 -0.0500 0.181 Uiso 0.715(15) 1 calc PR A 2
H18F H 0.0974 0.2584 0.0428 0.181 Uiso 0.715(15) 1 calc PR A 2
C19' C 0.5934(15) 0.2600(2) 0.1325(10) 0.089(3) Uani 0.715(15) 1 d PDU A 2
H19D H 0.6503 0.2494 0.2041 0.133 Uiso 0.715(15) 1 calc PR A 2
H19E H 0.4993 0.2798 0.1421 0.133 Uiso 0.715(15) 1 calc PR A 2
H19F H 0.6982 0.2707 0.0984 0.133 Uiso 0.715(15) 1 calc PR A 2
C20' C 0.4651(18) 0.2417(3) -0.0634(9) 0.098(4) Uani 0.715(15) 1 d PDU A 2
H20D H 0.5959 0.2449 -0.0821 0.148 Uiso 0.715(15) 1 calc PR A 2
H20E H 0.3947 0.2657 -0.0727 0.148 Uiso 0.715(15) 1 calc PR A 2
H20F H 0.3916 0.2229 -0.1118 0.148 Uiso 0.715(15) 1 calc PR A 2
C21' C 0.927(4) -0.0922(6) 0.6041(19) 0.060(7) Uani 0.292(10) 1 d PDU B 2
C22' C 1.110(4) -0.0913(10) 0.548(4) 0.058(2) Uani 0.292(10) 1 d PDU B 2
C23' C 0.880(4) -0.1299(7) 0.659(2) 0.089(7) Uani 0.292(10) 1 d PDU B 2
H23D H 0.9900 -0.1364 0.7175 0.133 Uiso 0.292(10) 1 calc PR B 2
H23E H 0.8604 -0.1499 0.6041 0.133 Uiso 0.292(10) 1 calc PR B 2
H23F H 0.7604 -0.1269 0.6903 0.133 Uiso 0.292(10) 1 calc PR B 2
C24' C 0.898(3) -0.0583(6) 0.6766(16) 0.084(7) Uani 0.292(10) 1 d PDU B 2
H24D H 1.0064 -0.0572 0.7391 0.126 Uiso 0.292(10) 1 calc PR B 2
H24E H 0.7733 -0.0611 0.7033 0.126 Uiso 0.292(10) 1 calc PR B 2
H24F H 0.8944 -0.0352 0.6338 0.126 Uiso 0.292(10) 1 calc PR B 2
C25' C 1.186(5) -0.1308(9) 0.525(3) 0.096(10) Uani 0.292(10) 1 d PDU B 2
H25D H 1.0756 -0.1467 0.4923 0.144 Uiso 0.292(10) 1 calc PR B 2
H25E H 1.2530 -0.1420 0.5935 0.144 Uiso 0.292(10) 1 calc PR B 2
H25F H 1.2789 -0.1286 0.4739 0.144 Uiso 0.292(10) 1 calc PR B 2
C26' C 1.284(3) -0.0713(8) 0.6195(19) 0.080(6) Uani 0.292(10) 1 d PDU B 2
H26D H 1.4041 -0.0764 0.5907 0.120 Uiso 0.292(10) 1 calc PR B 2
H26E H 1.2989 -0.0807 0.6948 0.120 Uiso 0.292(10) 1 calc PR B 2
H26F H 1.2592 -0.0442 0.6187 0.120 Uiso 0.292(10) 1 calc PR B 2
C27 C 0.262(2) 0.8725(3) 0.2484(9) 0.176(5) Uani 1 1 d U . .
H27A H 0.3082 0.8871 0.1901 0.211 Uiso 1 1 calc R . .
H27B H 0.2653 0.8890 0.3128 0.211 Uiso 1 1 calc R . .
Cl1 Cl 0.4141(10) 0.83409(15) 0.2837(5) 0.296(3) Uani 1 1 d . . .
Cl2 Cl 0.0257(9) 0.85699(15) 0.2027(4) 0.262(2) Uani 1 1 d . . .
O1 O 0.2930(5) 0.17254(10) 0.0679(4) 0.0854(13) Uani 1 1 d . . .
O2 O 0.6048(5) 0.19432(9) 0.0656(3) 0.0704(10) Uani 1 1 d . . .
O3 O 0.7398(5) -0.08539(10) 0.5080(2) 0.0615(9) Uani 1 1 d . . .
O4 O 1.0268(5) -0.07450(10) 0.4421(2) 0.0626(10) Uani 1 1 d . . .

loop_
_atom_site_aniso_label
_atom_site_aniso_U_11
_atom_site_aniso_U_22
_atom_site_aniso_U_33
_atom_site_aniso_U_23
_atom_site_aniso_U_13
_atom_site_aniso_U_12
B1 0.055(3) 0.042(3) 0.052(3) 0.000(2) 0.006(2) -0.003(2)
B2 0.055(3) 0.044(3) 0.040(3) 0.003(2) 0.005(2) -0.002(2)
C1 0.0257(17) 0.038(2) 0.039(2) 0.0049(16) 0.0029(15) -0.0024(15)
C2 0.0282(18) 0.038(2) 0.039(2) 0.0030(16) 0.0073(15) 0.0017(15)
C3 0.035(2) 0.038(2) 0.0334(19) 0.0023(16) 0.0022(15) -0.0021(16)
C4 0.038(2) 0.041(2) 0.047(2) -0.0023(17) 0.0078(17) 0.0025(17)
C5 0.046(2) 0.041(2) 0.045(2) 0.0022(18) 0.0065(18) -0.0026(18)
C6 0.042(2) 0.037(2) 0.053(2) 0.0041(18) 0.0026(18) -0.0079(18)
C7 0.034(2) 0.045(2) 0.047(2) 0.0047(18) 0.0052(17) -0.0075(17)
C8 0.036(2) 0.038(2) 0.032(2) 0.0005(15) 0.0008(15) 0.0016(16)
C9 0.0319(19) 0.037(2) 0.039(2) 0.0016(16) 0.0031(15) 0.0002(16)
C10 0.039(2) 0.058(3) 0.041(2) 0.0069(19) 0.0105(17) -0.0049(19)
C11 0.053(3) 0.059(3) 0.039(2) 0.0144(19) 0.0094(19) -0.006(2)
C12 0.050(2) 0.042(2) 0.041(2) 0.0085(18) 0.0031(18) -0.0045(19)
C13 0.035(2) 0.041(2) 0.041(2) 0.0017(17) -0.0003(16) -0.0033(17)
C14 0.036(2) 0.032(2) 0.034(2) 0.0043(15) 0.0032(15) -0.0005(15)
C15 0.074(17) 0.07(2) 0.074(16) -0.007(12) 0.005(12) -0.001(13)
C16 0.109(19) 0.072(16) 0.11(2) -0.010(15) 0.033(15) 0.018(14)
C17 0.123(19) 0.111(18) 0.13(2) -0.008(15) 0.036(16) 0.004(15)
C18 0.093(15) 0.090(17) 0.082(15) 0.022(13) 0.002(12) -0.003(13)
C19 0.16(2) 0.17(2) 0.16(2) -0.034(17) 0.019(16) 0.000(17)
C20 0.16(2) 0.15(2) 0.18(2) 0.009(18) 0.043(18) -0.008(17)
C21 0.047(5) 0.067(6) 0.034(4) 0.011(4) 0.000(3) 0.008(4)
C22 0.060(4) 0.075(4) 0.039(4) 0.013(3) 0.005(3) 0.008(3)
C23 0.107(7) 0.060(5) 0.088(6) 0.013(4) 0.010(5) -0.001(4)
C24 0.099(6) 0.113(8) 0.041(4) 0.012(4) 0.018(4) 0.009(6)
C25 0.087(8) 0.143(12) 0.098(9) 0.056(8) 0.012(6) 0.037(8)
C26 0.149(10) 0.121(9) 0.067(6) -0.003(6) -0.014(7) -0.055(8)
C15' 0.075(8) 0.028(5) 0.110(9) -0.006(5) 0.038(6) 0.004(5)
C16' 0.063(5) 0.024(4) 0.071(6) -0.002(4) 0.025(4) -0.003(3)
C17' 0.195(14) 0.084(7) 0.110(9) -0.003(6) 0.089(9) -0.007(9)
C18' 0.087(8) 0.099(9) 0.171(14) -0.011(9) 0.013(10) 0.015(7)
C19' 0.104(7) 0.046(5) 0.114(8) -0.016(5) 0.012(6) -0.004(4)
C20' 0.119(8) 0.083(6) 0.101(7) 0.030(5) 0.039(6) 0.010(5)
C21' 0.070(13) 0.067(14) 0.037(10) -0.004(9) -0.006(9) -0.002(10)
C22' 0.060(4) 0.075(4) 0.039(4) 0.013(3) 0.005(3) 0.008(3)
C23' 0.093(13) 0.101(14) 0.071(13) 0.032(12) 0.012(10) -0.002(11)
C24' 0.072(11) 0.107(14) 0.071(11) -0.022(10) 0.010(9) 0.007(10)
C25' 0.099(17) 0.096(16) 0.104(17) 0.006(12) 0.045(14) 0.028(13)
C26' 0.065(11) 0.105(15) 0.069(11) 0.018(10) 0.009(9) 0.005(10)
C27 0.276(12) 0.125(7) 0.124(7) -0.016(6) 0.028(8) -0.061(9)
Cl1 0.412(9) 0.200(4) 0.287(6) -0.015(4) 0.090(6) 0.059(5)
Cl2 0.351(6) 0.264(5) 0.184(4) -0.033(3) 0.077(4) -0.117(5)
O1 0.061(2) 0.042(2) 0.158(4) -0.014(2) 0.031(2) 0.0005(16)
O2 0.066(2) 0.0417(19) 0.105(3) -0.0011(17) 0.0197(19) -0.0009(16)
O3 0.0587(19) 0.079(2) 0.0453(18) 0.0245(16) 0.0044(14) 0.0003(16)
O4 0.0546(19) 0.089(2) 0.0432(17) 0.0204(16) 0.0050(14) 0.0124(17)

loop_
_atom_type_symbol
_atom_type_description
_atom_type_scat_dispersion_real
_atom_type_scat_dispersion_imag
_atom_type_scat_source
C C 0.0033 0.0016 'International Tables Vol C Tables 4.2.6.8 and 6.1.1.4'
H H 0.0000 0.0000 'International Tables Vol C Tables 4.2.6.8 and 6.1.1.4'
B B 0.0013 0.0007 'International Tables Vol C Tables 4.2.6.8 and 6.1.1.4'
O O 0.0106 0.0060 'International Tables Vol C Tables 4.2.6.8 and 6.1.1.4'
Cl Cl 0.1484 0.1585 'International Tables Vol C Tables 4.2.6.8 and 6.1.1.4'

loop_
_geom_angle_atom_site_label_1
_geom_angle_atom_site_label_2
_geom_angle_atom_site_label_3
_geom_angle
_geom_angle_site_symmetry_1
_geom_angle_site_symmetry_3
O1 B1 O2 112.9(4) . .
O1 B1 C5 122.6(4) . .
O2 B1 C5 124.6(4) . .
O4 B2 O3 113.0(4) . .
O4 B2 C12 126.4(4) . .
O3 B2 C12 120.6(4) . .
C8 C1 C14 107.0(3) 3_655 3_655
C8 C1 C2 112.4(3) 3_655 .
C14 C1 C2 113.3(3) 3_655 .
C8 C1 H1 108.0 3_655 .
C14 C1 H1 108.0 3_655 .
C2 C1 H1 108.0 . .
C9 C2 C3 106.7(3) . .
C9 C2 C1 113.4(3) . .
C3 C2 C1 113.0(3) . .
C9 C2 H2 107.8 . .
C3 C2 H2 107.8 . .
C1 C2 H2 107.8 . .
C4 C3 C8 119.6(3) . .
C4 C3 C2 123.9(3) . .
C8 C3 C2 116.4(3) . .
C3 C4 C5 122.4(4) . .
C3 C4 H4 118.8 . .
C5 C4 H4 118.8 . .
C6 C5 C4 117.1(4) . .
C6 C5 B1 122.3(4) . .
C4 C5 B1 120.5(4) . .
C7 C6 C5 121.4(4) . .
C7 C6 H6 119.3 . .
C5 C6 H6 119.3 . .
C8 C7 C6 120.8(4) . .
C8 C7 H7 119.6 . .
C6 C7 H7 119.6 . .
C7 C8 C3 118.5(3) . .
C7 C8 C1 124.6(3) . 3_655
C3 C8 C1 116.8(3) . 3_655
C10 C9 C14 119.9(3) . .
C10 C9 C2 123.4(3) . .
C14 C9 C2 116.6(3) . .
C9 C10 C11 120.2(4) . .
C9 C10 H10 119.9 . .
C11 C10 H10 119.9 . .
C12 C11 C10 121.5(4) . .
C12 C11 H11 119.2 . .
C10 C11 H11 119.2 . .
C11 C12 C13 117.7(4) . .
C11 C12 B2 119.0(4) . .
C13 C12 B2 123.2(4) . .
C14 C13 C12 121.4(4) . .
C14 C13 H13 119.3 . .
C12 C13 H13 119.3 . .
C13 C14 C9 119.2(3) . .
C13 C14 C1 123.8(3) . 3_655
C9 C14 C1 116.9(3) . 3_655
O1 C15 C17 114(3) . .
O1 C15 C16 103(3) . .
C17 C15 C16 109(2) . .
O1 C15 C18 109(3) . .
C17 C15 C18 102(3) . .
C16 C15 C18 121(4) . .
C19 C16 C15 124(3) . .
C19 C16 C20 108(3) . .
C15 C16 C20 117(3) . .
C19 C16 O2 99(3) . .
C15 C16 O2 104(3) . .
C20 C16 O2 100(2) . .
O3 C21 C23 105.6(7) . .
O3 C21 C24 110.2(7) . .
C23 C21 C24 107.9(8) . .
O3 C21 C22 101.7(9) . .
C23 C21 C22 113.8(8) . .
C24 C21 C22 116.9(10) . .
O4 C22 C26 102.9(11) . .
O4 C22 C25 108.8(10) . .
C26 C22 C25 108.1(12) . .
O4 C22 C21 104.1(9) . .
C26 C22 C21 114.8(9) . .
C25 C22 C21 116.9(13) . .
C17' C15' O1 104.4(10) . .
C17' C15' C16' 116.0(12) . .
O1 C15' C16' 102.4(8) . .
C17' C15' C18' 108.8(11) . .
O1 C15' C18' 108.3(12) . .
C16' C15' C18' 115.8(13) . .
O2 C16' C19' 111.1(7) . .
O2 C16' C15' 102.7(8) . .
C19' C16' C15' 114.0(10) . .
O2 C16' C20' 105.5(8) . .
C19' C16' C20' 108.0(8) . .
C15' C16' C20' 115.1(9) . .
C15' C17' H17D 109.5 . .
C15' C17' H17E 109.5 . .
H17D C17' H17E 109.5 . .
C15' C17' H17F 109.5 . .
H17D C17' H17F 109.5 . .
H17E C17' H17F 109.5 . .
C15' C18' H18D 109.5 . .
C15' C18' H18E 109.5 . .
H18D C18' H18E 109.5 . .
C15' C18' H18F 109.5 . .
H18D C18' H18F 109.5 . .
H18E C18' H18F 109.5 . .
C16' C19' H19D 109.5 . .
C16' C19' H19E 109.5 . .
H19D C19' H19E 109.5 . .
C16' C19' H19F 109.5 . .
H19D C19' H19F 109.5 . .
H19E C19' H19F 109.5 . .
C16' C20' H20D 109.5 . .
C16' C20' H20E 109.5 . .
H20D C20' H20E 109.5 . .
C16' C20' H20F 109.5 . .
H20D C20' H20F 109.5 . .
H20E C20' H20F 109.5 . .
C24' C21' C23' 111(2) . .
C24' C21' C22' 117(2) . .
C23' C21' C22' 117(3) . .
C24' C21' O3 98.3(17) . .
C23' C21' O3 104.5(17) . .
C22' C21' O3 106(2) . .
O4 C22' C26' 118(3) . .
O4 C22' C25' 107(3) . .
C26' C22' C25' 106(3) . .
O4 C22' C21' 101(2) . .
C26' C22' C21' 111(3) . .
C25' C22' C21' 114(3) . .
C21' C23' H23D 109.5 . .
C21' C23' H23E 109.5 . .
H23D C23' H23E 109.5 . .
C21' C23' H23F 109.5 . .
H23D C23' H23F 109.5 . .
H23E C23' H23F 109.5 . .
C21' C24' H24D 109.5 . .
C21' C24' H24E 109.5 . .
H24D C24' H24E 109.5 . .
C21' C24' H24F 109.5 . .
H24D C24' H24F 109.5 . .
H24E C24' H24F 109.5 . .
C22' C25' H25D 109.5 . .
C22' C25' H25E 109.5 . .
H25D C25' H25E 109.5 . .
C22' C25' H25F 109.5 . .
H25D C25' H25F 109.5 . .
H25E C25' H25F 109.5 . .
C22' C26' H26D 109.5 . .
C22' C26' H26E 109.5 . .
H26D C26' H26E 109.5 . .
C22' C26' H26F 109.5 . .
H26D C26' H26F 109.5 . .
H26E C26' H26F 109.5 . .
Cl1 C27 Cl2 109.2(6) . .
Cl1 C27 H27A 109.8 . .
Cl2 C27 H27A 109.8 . .
Cl1 C27 H27B 109.8 . .
Cl2 C27 H27B 109.8 . .
H27A C27 H27B 108.3 . .
C15 O1 B1 114.8(15) . .
C15 O1 C15' 10.7(16) . .
B1 O1 C15' 106.8(6) . .
B1 O2 C16' 109.4(5) . .
B1 O2 C16 101.9(12) . .
C16' O2 C16 19.8(12) . .
B2 O3 C21 109.5(5) . .
B2 O3 C21' 102.7(10) . .
C21 O3 C21' 21.9(7) . .
B2 O4 C22 105.4(5) . .
B2 O4 C22' 114.3(12) . .
C22 O4 C22' 10.1(15) . .

loop_
_geom_bond_atom_site_label_1
_geom_bond_atom_site_label_2
_geom_bond_distance
_geom_bond_site_symmetry_2
B1 O1 1.346(6) .
B1 O2 1.355(6) .
B1 C5 1.547(6) .
B2 O4 1.349(6) .
B2 O3 1.368(6) .
B2 C12 1.552(6) .
C1 C8 1.514(5) 3_655
C1 C14 1.522(5) 3_655
C1 C2 1.592(5) .
C1 H1 0.9800 .
C2 C9 1.514(5) .
C2 C3 1.519(5) .
C2 H2 0.9800 .
C3 C4 1.378(5) .
C3 C8 1.408(5) .
C4 C5 1.396(6) .
C4 H4 0.9300 .
C5 C6 1.393(6) .
C6 C7 1.385(6) .
C6 H6 0.9300 .
C7 C8 1.389(5) .
C7 H7 0.9300 .
C8 C1 1.514(5) 3_655
C9 C10 1.382(5) .
C9 C14 1.400(5) .
C10 C11 1.380(6) .
C10 H10 0.9300 .
C11 C12 1.390(6) .
C11 H11 0.9300 .
C12 C13 1.406(6) .
C13 C14 1.387(5) .
C13 H13 0.9300 .
C14 C1 1.522(5) 3_655
C15 O1 1.32(5) .
C15 C17 1.50(2) .
C15 C16 1.52(2) .
C15 C18 1.506(19) .
C16 C19 1.513(19) .
C16 C20 1.53(2) .
C16 O2 1.55(4) .
C17 H17A 0.9600 .
C17 H17B 0.9600 .
C17 H17C 0.9600 .
C18 H18A 0.9600 .
C18 H18B 0.9600 .
C18 H18C 0.9600 .
C19 H19A 0.9600 .
C19 H19B 0.9600 .
C19 H19C 0.9600 .
C20 H20A 0.9600 .
C20 H20B 0.9600 .
C20 H20C 0.9600 .
C21 O3 1.416(10) .
C21 C23 1.515(11) .
C21 C24 1.509(10) .
C21 C22 1.536(11) .
C22 O4 1.48(2) .
C22 C26 1.513(12) .
C22 C25 1.504(13) .
C23 H23A 0.9600 .
C23 H23B 0.9600 .
C23 H23C 0.9600 .
C24 H24A 0.9600 .
C24 H24B 0.9600 .
C24 H24C 0.9600 .
C25 H25A 0.9600 .
C25 H25B 0.9600 .
C25 H25C 0.9600 .
C26 H26A 0.9600 .
C26 H26B 0.9600 .
C26 H26C 0.9600 .
C15' C17' 1.495(13) .
C15' O1 1.498(17) .
C15' C16' 1.537(12) .
C15' C18' 1.503(13) .
C16' O2 1.432(11) .
C16' C19' 1.523(10) .
C16' C20' 1.530(12) .
C17' H17D 0.9600 .
C17' H17E 0.9600 .
C17' H17F 0.9600 .
C18' H18D 0.9600 .
C18' H18E 0.9600 .
C18' H18F 0.9600 .
C19' H19D 0.9600 .
C19' H19E 0.9600 .
C19' H19F 0.9600 .
C20' H20D 0.9600 .
C20' H20E 0.9600 .
C20' H20F 0.9600 .
C21' C24' 1.506(18) .
C21' C23' 1.534(18) .
C21' C22' 1.52(2) .
C21' O3 1.58(3) .
C22' O4 1.43(5) .
C22' C26' 1.51(2) .
C22' C25' 1.52(2) .
C23' H23D 0.9600 .
C23' H23E 0.9600 .
C23' H23F 0.9600 .
C24' H24D 0.9600 .
C24' H24E 0.9600 .
C24' H24F 0.9600 .
C25' H25D 0.9600 .
C25' H25E 0.9600 .
C25' H25F 0.9600 .
C26' H26D 0.9600 .
C26' H26E 0.9600 .
C26' H26F 0.9600 .
C27 Cl1 1.697(13) .
C27 Cl2 1.687(12) .
C27 H27A 0.9700 .
C27 H27B 0.9700 .

loop_
_geom_torsion_atom_site_label_1
_geom_torsion_atom_site_label_2
_geom_torsion_atom_site_label_3
_geom_torsion_atom_site_label_4
_geom_torsion
_geom_torsion_site_symmetry_1
_geom_torsion_site_symmetry_4
C8 C1 C2 C9 0.2(4) 3_655 .
C14 C1 C2 C9 -121.3(3) 3_655 .
C8 C1 C2 C3 121.9(3) 3_655 .
C14 C1 C2 C3 0.4(4) 3_655 .
C9 C2 C3 C4 -128.7(4) . .
C1 C2 C3 C4 105.9(4) . .
C9 C2 C3 C8 48.6(4) . .
C1 C2 C3 C8 -76.8(4) . .
C8 C3 C4 C5 -0.2(6) . .
C2 C3 C4 C5 176.9(4) . .
C3 C4 C5 C6 1.3(6) . .
C3 C4 C5 B1 -176.4(4) . .
O1 B1 C5 C6 176.8(5) . .
O2 B1 C5 C6 -3.5(7) . .
O1 B1 C5 C4 -5.6(7) . .
O2 B1 C5 C4 174.0(4) . .
C4 C5 C6 C7 -0.4(6) . .
B1 C5 C6 C7 177.2(4) . .
C5 C6 C7 C8 -1.5(6) . .
C6 C7 C8 C3 2.6(6) . .
C6 C7 C8 C1 -174.8(4) . 3_655
C4 C3 C8 C7 -1.7(5) . .
C2 C3 C8 C7 -179.1(3) . .
C4 C3 C8 C1 175.9(3) . 3_655
C2 C3 C8 C1 -1.5(5) . 3_655
C3 C2 C9 C10 129.2(4) . .
C1 C2 C9 C10 -105.6(4) . .
C3 C2 C9 C14 -47.8(4) . .
C1 C2 C9 C14 77.3(4) . .
C14 C9 C10 C11 0.9(6) . .
C2 C9 C10 C11 -176.1(4) . .
C9 C10 C11 C12 -0.1(7) . .
C10 C11 C12 C13 -1.1(6) . .
C10 C11 C12 B2 174.1(4) . .
O4 B2 C12 C11 -166.2(5) . .
O3 B2 C12 C11 10.6(7) . .
O4 B2 C12 C13 8.8(7) . .
O3 B2 C12 C13 -174.5(4) . .
C11 C12 C13 C14 1.7(6) . .
B2 C12 C13 C14 -173.4(4) . .
C12 C13 C14 C9 -1.0(6) . .
C12 C13 C14 C1 175.4(3) . 3_655
C10 C9 C14 C13 -0.3(6) . .
C2 C9 C14 C13 176.8(3) . .
C10 C9 C14 C1 -177.0(4) . 3_655
C2 C9 C14 C1 0.2(5) . 3_655
O1 C15 C16 C19 -96(4) . .
C17 C15 C16 C19 25(6) . .
C18 C15 C16 C19 142(4) . .
O1 C15 C16 C20 125(3) . .
C17 C15 C16 C20 -114(4) . .
C18 C15 C16 C20 3(5) . .
O1 C15 C16 O2 16(3) . .
C17 C15 C16 O2 137(3) . .
C18 C15 C16 O2 -106(4) . .
O3 C21 C22 O4 -24.8(9) . .
C23 C21 C22 O4 88.2(10) . .
C24 C21 C22 O4 -144.8(8) . .
O3 C21 C22 C26 86.9(14) . .
C23 C21 C22 C26 -160.1(11) . .
C24 C21 C22 C26 -33.1(18) . .
O3 C21 C22 C25 -144.9(13) . .
C23 C21 C22 C25 -31.8(16) . .
C24 C21 C22 C25 95.1(13) . .
C17' C15' C16' O2 89.6(12) . .
O1 C15' C16' O2 -23.3(11) . .
C18' C15' C16' O2 -141.0(12) . .
C17' C15' C16' C19' -30.6(15) . .
O1 C15' C16' C19' -143.6(9) . .
C18' C15' C16' C19' 98.7(14) . .
C17' C15' C16' C20' -156.3(11) . .
O1 C15' C16' C20' 90.7(11) . .
C18' C15' C16' C20' -26.9(16) . .
C24' C21' C22' O4 -93(2) . .
C23' C21' C22' O4 131(2) . .
O3 C21' C22' O4 15(2) . .
C24' C21' C22' C26' 33(4) . .
C23' C21' C22' C26' -102(3) . .
O3 C21' C22' C26' 141(3) . .
C24' C21' C22' C25' 152(3) . .
C23' C21' C22' C25' 17(4) . .
O3 C21' C22' C25' -99(3) . .
C17 C15 O1 B1 -129(2) . .
C16 C15 O1 B1 -11(3) . .
C18 C15 O1 B1 119(2) . .
C17 C15 O1 C15' -85(10) . .
C16 C15 O1 C15' 32(9) . .
C18 C15 O1 C15' 162(13) . .
O2 B1 O1 C15 0.5(16) . .
C5 B1 O1 C15 -179.7(15) . .
O2 B1 O1 C15' -7.1(8) . .
C5 B1 O1 C15' 172.6(7) . .
C17' C15' O1 C15 118(11) . .
C16' C15' O1 C15 -120(11) . .
C18' C15' O1 C15 2(10) . .
C17' C15' O1 B1 -102.3(10) . .
C16' C15' O1 B1 19.0(11) . .
C18' C15' O1 B1 141.9(10) . .
O1 B1 O2 C16' -9.2(7) . .
C5 B1 O2 C16' 171.0(6) . .
O1 B1 O2 C16 9.8(14) . .
C5 B1 O2 C16 -169.9(13) . .
C19' C16' O2 B1 142.8(7) . .
C15' C16' O2 B1 20.6(10) . .
C20' C16' O2 B1 -100.4(7) . .
C19' C16' O2 C16 72(4) . .
C15' C16' O2 C16 -50(4) . .
C20' C16' O2 C16 -171(4) . .
C19 C16 O2 B1 113(2) . .
C15 C16 O2 B1 -15(2) . .
C20 C16 O2 B1 -137(2) . .
C19 C16 O2 C16' -132(5) . .
C15 C16 O2 C16' 99(5) . .
C20 C16 O2 C16' -22(3) . .
O4 B2 O3 C21 -8.7(7) . .
C12 B2 O3 C21 174.2(5) . .
O4 B2 O3 C21' 13.0(9) . .
C12 B2 O3 C21' -164.2(8) . .
C23 C21 O3 B2 -98.3(7) . .
C24 C21 O3 B2 145.4(7) . .
C22 C21 O3 B2 20.7(8) . .
C23 C21 O3 C21' -173(4) . .
C24 C21 O3 C21' 70(3) . .
C22 C21 O3 C21' -54(3) . .
C24' C21' O3 B2 103.6(15) . .
C23' C21' O3 B2 -142.1(16) . .
C22' C21' O3 B2 -17.4(17) . .
C24' C21' O3 C21 -145(4) . .
C23' C21' O3 C21 -31(2) . .
C22' C21' O3 C21 94(4) . .
O3 B2 O4 C22 -8.5(7) . .
C12 B2 O4 C22 168.5(6) . .
O3 B2 O4 C22' -3.5(13) . .
C12 B2 O4 C22' 173.5(13) . .
C26 C22 O4 B2 -99.5(8) . .
C25 C22 O4 B2 146.0(9) . .
C21 C22 O4 B2 20.6(9) . .
C26 C22 O4 C22' 108(9) . .
C25 C22 O4 C22' -7(8) . .
C21 C22 O4 C22' -132(9) . .
C26' C22' O4 B2 -130.1(19) . .
C25' C22' O4 B2 111(2) . .
C21' C22' O4 B2 -8(2) . .
C26' C22' O4 C22 -101(9) . .
C25' C22' O4 C22 140(10) . .
C21' C22' O4 C22 20(7) . .
